data_1523083
loop_
_publ_author_name
'Wilhelmi, K.A.'
'Werner, P.E.'
'Waltersson, K.'

_publ_section_title
;
 The structure of Li2 W O4 (IV). A high pressure polymorph of lithium
 wolframate. Structure determination by use of Guinier-Haegg powder
 diffraction data.
;
_journal_name_full 'Crystal Structure Communications'
_journal_page_first 225
_journal_page_last 230
_journal_volume 6
_journal_year 1977
_chemical_formula_sum 'Li2 O4 W'
_chemical_name_systematic 'Li2 (W O4)'
_space_group_IT_number 15
_symmetry_space_group_name_Hall '-C 2yc'
_symmetry_space_group_name_H-M 'C 1 2/c 1'
_cell_angle_alpha 90
_cell_angle_beta 90.563
_cell_angle_gamma 90
_cell_formula_units_Z 4
_cell_length_a 9.7551
_cell_length_b 5.9465
_cell_length_c 4.9932
_cell_volume 289.635
_citation_journal_id_ASTM CSCMCS
_cod_data_source_file Wilhelmi_CSCMCS_1977_697.cif
_cod_data_source_block Li2O4W1
_cod_original_cell_volume 289.6351
_cod_original_formula_sum 'Li2 O4 W1'
_cod_database_code 1523083

loop_
_symmetry_equiv_pos_as_xyz
x,y,z
-x,y,-z+1/2
-x,-y,-z
x,-y,z-1/2
x+1/2,y+1/2,z
-x+1/2,y+1/2,-z+1/2
-x+1/2,-y+1/2,-z
x+1/2,-y+1/2,z-1/2

loop_
_atom_site_label
_atom_site_type_symbol
_atom_site_fract_x
_atom_site_fract_y
_atom_site_fract_z
_atom_site_occupancy
_atom_site_U_iso_or_equiv
Li1 Li+1 0.326 0.862 0.195 1 0.0
O1 O-2 0.36 0.124 0.379 1 0.0
O2 O-2 0.111 0.92 0.563 1 0.0
W1 W+6 0 -0.1702 0.25 1 0.0
